data_2108206
loop_
_publ_author_name
'Hutchison, Ian B.'
'Bull, Craig L.'
'Marshall, William G.'
'Parsons, Simon'
'Urquhart, Andrew J.'
'Oswald, Iain D. H.'

_publ_section_title
;
 Compression of glycolide-h~4~ to 6GPa
;
_journal_issue 6
_journal_name_full 'Acta Crystallographica Section B'
_journal_page_first 1151
_journal_page_last 1157
_journal_paper_doi 10.1107/S2052520617015657
_journal_volume 73
_journal_year 2017
_chemical_formula_iupac C4H4O4
_chemical_formula_moiety C4H4O4
_chemical_formula_structural C4H4O4
_chemical_formula_sum 'C4 H4 O4'
_chemical_formula_weight 116.07
_chemical_name_systematic
;
Glycolide
;
_space_group_crystal_system orthorhombic
_space_group_IT_number 61
_space_group_name_Hall '-P 2ac 2ab'
_symmetry_space_group_name_Hall '-P 2ac 2ab'
_symmetry_space_group_name_H-M 'P b c a'
_cell_angle_alpha 90
_cell_angle_beta 90
_cell_angle_gamma 90
_cell_formula_units_Z 4
_cell_length_a 4.9209(4)
_cell_length_b 7.1818(5)
_cell_length_c 11.5243(10)
_cell_measurement_pressure_gPa 1.77(2)
_cell_measurement_temperature 298
_cell_volume 407.28(6)
_computing_cell_refinement 'TOPAS Academic'
_computing_data_collection 'ISIS data collection'
_computing_data_reduction Mantid
_computing_structure_refinement 'TOPAS Academic'
_computing_structure_solution CSD
_diffrn_ambient_temperature 298
_diffrn_detector 'ZnS scintillator'
_diffrn_measurement_device_type 'ZnS scintillator'
_diffrn_source 'Spallation source'
_diffrn_source_target W
_diffrn_source_type spallation
_exptl_crystal_density_diffrn 1.893
_exptl_crystal_density_method 'not measured'
_exptl_crystal_F_000 240
_pd_block_diffractogram_id 26tnsprofile
_pd_instr_location
; ISIS neutron and muon Facility, 
Rutherford Appleton Laboratories Harwell,
Didcot,
UK
;
_pd_meas_scan_method tof
_pd_proc_ls_background_function 'Chebyshev polynomial'
_pd_proc_ls_profile_function pseudo-Voigt
_pd_proc_ls_prof_R_factor 1.525
_pd_proc_ls_prof_wR_factor 1.607
_refine_ls_goodness_of_fit_all 1.089
_cod_data_source_file xk5043sup1.cif
_cod_data_source_block 26tns
_cod_depositor_comments
;
The following automatic conversions were performed:
data name '__refine_ls_goodness_of_fit_all' replaced with
'_refine_ls_goodness_of_fit_all'.

Automatic conversion script
Id: cif_correct_tags 4968 2017-02-21 14:55:21Z antanas 
;
_cod_original_cell_volume 407.28(5)
_cod_original_sg_symbol_H-M Pbca
_cod_database_code 2108206
_pd_proc_ls_prof_r_expected 1.475

loop_
_symmetry_equiv_pos_as_xyz
'x, y, z '
'-x, y+1/2, -z+1/2 '
'-x+1/2, -y, z+1/2 '
'-x+1/2, y+1/2, z '
'x, -y+1/2, z+1/2 '
'-x, -y, -z '
'x+1/2, -y+1/2, -z '
'x+1/2, y, -z+1/2 '

loop_
_atom_site_label
_atom_site_type_symbol
_atom_site_symmetry_multiplicity
_atom_site_fract_x
_atom_site_fract_y
_atom_site_fract_z
_atom_site_occupancy
_atom_site_B_iso_or_equiv
O1 O 8 0.305(10) 0.706(9) 0.328(2) 0.5 -0.14(6)
C1 C 8 0.395(4) 0.613(3) 0.4078(10) 0.5 -0.14(6)
O2 O 8 0.246(2) 0.593(3) 0.5047(10) 0.5 -0.14(6)
C3 C 8 0.350(3) 0.500(4) 0.6070(10) 0.5 -0.14(6)
H31 H 8 0.415(9) 0.609(7) 0.6676(19) 0.5 -0.17(8)
H32 H 8 0.186(5) 0.414(8) 0.641(4) 0.5 -0.17(8)
C4 C 8 0.593(5) 0.372(4) 0.5866(15) 0.5 -0.14(6)
O4 O 8 0.661(9) 0.258(7) 0.660(3) 0.5 -0.14(6)
O5 O 8 0.719(9) 0.371(7) 0.483(3) 0.5 -0.14(6)
C6 C 8 0.649(3) 0.500(3) 0.3932(7) 0.5 -0.14(6)
H61 H 8 0.623(9) 0.420(8) 0.313(3) 0.5 -0.17(8)
H62 H 8 0.815(5) 0.602(5) 0.388(6) 0.5 -0.17(8)

loop_
_atom_type_symbol
_atom_type_scat_dispersion_real
_atom_type_scat_dispersion_imag
_atom_type_scat_Cromer_Mann_a1
_atom_type_scat_Cromer_Mann_b1
_atom_type_scat_Cromer_Mann_a2
_atom_type_scat_Cromer_Mann_b2
_atom_type_scat_Cromer_Mann_a3
_atom_type_scat_Cromer_Mann_b3
_atom_type_scat_Cromer_Mann_a4
_atom_type_scat_Cromer_Mann_b4
_atom_type_scat_Cromer_Mann_c
_atom_type_scat_source
C 0.0033 0.0016 2.3100 20.8439 1.0200 10.2075 1.5886 0.5687 0.8650 51.6512 0.2156 'International Tables Vol C 4.2.6.8 and 6.1.1.4'
H 0.0000 0.0000 0.4930 10.5109 0.3229 26.1257 0.1402 3.1424 0.0408 57.7998 0.0030 'International Tables Vol C 4.2.6.8 and 6.1.1.4'
O 0.0106 0.0060 3.0485 13.2771 2.2868 5.7011 1.5463 0.3239 0.8670 32.9089 0.2508 'International Tables Vol C 4.2.6.8 and 6.1.1.4'
